data_8100618
loop_
_publ_author_name
'Mizuguchi, Jin'
'Sasaki, Takahiro'
'Tojo, Kaoru'

_publ_section_title
;
Refinement of the crystal structure of 5,7,12,14-tetrahydro[2,3-b]-
quinolinoacridine (\g-form), C~20~H~12~N~2~O~2~, at 223 K
;
_journal_issue 2
_journal_name_full 'Zeitschrift f\"ur Kristallographie - New Crystal Structures'
_journal_page_first 249
_journal_page_last 250
_journal_volume 217
_journal_year 2002
_chemical_formula_moiety 'C20 H12 N2 O2 '
_chemical_formula_structural 'C20 H12 N2 O2 '
_chemical_formula_sum 'C20 H12 N2 O2'
_chemical_formula_weight 312.33
_space_group_IT_number 14
_symmetry_cell_setting monoclinic
_symmetry_space_group_name_Hall '-P 2ybc'
_symmetry_space_group_name_H-M 'P 1 21/c 1'
_cell_angle_alpha 90
_cell_angle_beta 100.09(9)
_cell_angle_gamma 90
_cell_formula_units_Z 2
_cell_length_a 13.70(1)
_cell_length_b 3.84(1)
_cell_length_c 13.35(2)
_cell_measurement_temperature 223
_cell_volume 691(2)
_exptl_crystal_density_diffrn 1.499
_cod_original_sg_symbol_H-M 'P 21/c'
_cod_original_formula_sum 'C20 H12 N2 O2 '
_cod_database_code 8100618

loop_
_symmetry_equiv_pos_as_xyz
x,y,z
-x,1/2+y,1/2-z
-x,-y,-z
x,1/2-y,1/2+z

loop_
_atom_site_label
_atom_site_type_symbol
_atom_site_fract_x
_atom_site_fract_y
_atom_site_fract_z
_atom_site_U_iso_or_equiv
_atom_site_adp_type
_atom_site_occupancy
_atom_site_calc_flag
_atom_site_refinement_flags
_atom_site_disorder_assembly
_atom_site_disorder_group
O(1) O 0.3275(3) -0.430(1) 1.1439(2) 0.049(1) Uani 1.00 d . . .
N(1) N 0.3490(3) -0.229(1) 0.8479(2) 0.035(1) Uani 1.00 d . . .
C(1) C 0.1668(5) -0.618(2) 0.9879(3) 0.041(2) Uani 1.00 d . . .
C(2) C 0.0940(4) -0.709(2) 0.9093(4) 0.046(2) Uani 1.00 d . . .
C(3) C 0.1078(5) -0.654(2) 0.8083(4) 0.043(2) Uani 1.00 d . . .
C(4) C 0.1911(4) -0.493(2) 0.7882(3) 0.039(2) Uani 1.00 d . . .
C(5) C 0.2666(4) -0.389(1) 0.8692(3) 0.031(1) Uani 1.00 d . . .
C(6) C 0.4246(4) -0.114(2) 0.9231(3) 0.034(1) Uani 1.00 d . . .
C(7) C 0.4186(4) -0.178(1) 1.0263(3) 0.032(1) Uani 1.00 d . . .
C(8) C 0.3336(4) -0.359(2) 1.0538(3) 0.039(2) Uani 1.00 d . . .
C(9) C 0.2544(4) -0.456(2) 0.9697(3) 0.034(1) Uani 1.00 d . . .
C(10) C 0.4955(4) -0.062(1) 1.1021(3) 0.032(1) Uani 1.00 d . . .
H(1) H 0.3547 -0.1876 0.7788 0.0420 Uiso 1.00 calc . . .
H(2) H 0.1597 -0.6700 1.0561 0.0498 Uiso 1.00 calc . . .
H(3) H 0.0346 -0.8151 0.9224 0.0573 Uiso 1.00 calc . . .
H(4) H 0.0582 -0.7288 0.7540 0.0547 Uiso 1.00 calc . . .
H(5) H 0.1974 -0.4557 0.7197 0.0438 Uiso 1.00 calc . . .
H(6) H 0.4908 -0.1022 1.1730 0.0349 Uiso 1.00 calc . . .

loop_
_atom_site_aniso_label
_atom_site_aniso_U_11
_atom_site_aniso_U_22
_atom_site_aniso_U_33
_atom_site_aniso_U_12
_atom_site_aniso_U_13
_atom_site_aniso_U_23
O(1) 0.054(3) 0.076(3) 0.014(1) -0.010(3) 0.002(1) -0.001(2)
N(1) 0.041(3) 0.050(3) 0.012(1) 0.002(3) 0.002(2) -0.002(2)
C(1) 0.046(3) 0.050(4) 0.027(2) 0.003(3) 0.007(2) -0.002(3)
C(2) 0.045(4) 0.054(4) 0.034(2) -0.001(3) -0.003(2) 0.005(3)
C(3) 0.055(4) 0.039(4) 0.029(2) -0.003(3) -0.013(2) 0.001(2)
C(4) 0.052(4) 0.036(4) 0.024(2) 0.001(3) -0.005(2) 0.000(2)
C(5) 0.042(3) 0.033(3) 0.017(2) 0.007(3) 0.003(2) 0.001(2)
C(6) 0.044(3) 0.043(4) 0.014(2) 0.004(3) 0.002(2) -0.002(2)
C(7) 0.042(3) 0.038(3) 0.014(2) 0.007(3) -0.001(2) 0.001(2)
C(8) 0.050(3) 0.047(4) 0.016(2) 0.009(3) 0.000(2) 0.003(2)
C(9) 0.039(3) 0.044(4) 0.017(2) 0.010(3) 0.004(2) 0.000(2)
C(10) 0.048(3) 0.036(3) 0.011(1) 0.010(3) -0.001(2) 0.000(2)

loop_
_geom_bond_atom_site_label_1
_geom_bond_atom_site_label_2
_geom_bond_distance
_geom_bond_site_symmetry_1
_geom_bond_site_symmetry_2
_geom_bond_publ_flag
O(1) C(8) 1.251(5) . . yes
N(1) C(5) 1.360(7) . . yes
N(1) C(6) 1.383(6) . . yes
N(1) H(1) 0.951 . . no
C(1) C(2) 1.360(7) . . yes
C(1) C(9) 1.409(8) . . yes
C(1) H(2) 0.955 . . no
C(2) C(3) 1.410(7) . . yes
C(2) H(3) 0.962 . . no
C(3) C(4) 1.364(8) . . yes
C(3) H(4) 0.948 . . no
C(4) C(5) 1.416(6) . . yes
C(4) H(5) 0.944 . . no
C(5) C(9) 1.405(5) . . yes
C(6) C(7) 1.417(5) . . yes
C(6) C(10) 1.377(7) . 3_657 yes
C(7) C(8) 1.456(8) . . yes
C(7) C(10) 1.400(7) . . yes
C(8) C(9) 1.467(6) . . yes
C(10) H(6) 0.973 . . no
